data_4511193
loop_
_publ_author_name
'Han, Jie'
'Zhao, Liang'
'Yau, Chung-Wah'
'Mak, Thomas C. W.'

_publ_section_title
;
 Hydrogen-Bonded Networks Constructed with 5-Nitrobarbiturate
;
_journal_issue 1
_journal_name_full 'Crystal Growth &amp; Design'
_journal_page_first 308
_journal_paper_doi 10.1021/cg800487b
_journal_volume 9
_journal_year 2009
_chemical_formula_sum 'C41 H82 N10 O11 S'
_chemical_formula_weight 923.23
_chemical_name_common 2[(C4H9)4N][2(C4H2N3O5)](NH2)2CSH2O
_chemical_name_systematic
; 
 ? 
;
_space_group_IT_number 2
_symmetry_cell_setting triclinic
_symmetry_space_group_name_Hall '-P 1'
_symmetry_space_group_name_H-M 'P -1'
_atom_sites_solution_hydrogens geom
_atom_sites_solution_primary direct
_atom_sites_solution_secondary difmap
_audit_creation_method SHELXL-97
_cell_angle_alpha 65.060(4)
_cell_angle_beta 81.386(4)
_cell_angle_gamma 78.292(4)
_cell_formula_units_Z 2
_cell_length_a 8.2667(15)
_cell_length_b 17.553(3)
_cell_length_c 20.357(4)
_cell_measurement_temperature 293(2)
_cell_volume 2615.9(8)
_computing_structure_refinement 'SHELXL-97 (Sheldrick, 1997)'
_computing_structure_solution 'SHELXS-97 (Sheldrick, 1990)'
_diffrn_ambient_temperature 293(2)
_diffrn_measured_fraction_theta_full 0.995
_diffrn_measured_fraction_theta_max 0.995
_diffrn_radiation_monochromator graphite
_diffrn_radiation_source 'fine-focus sealed tube'
_diffrn_radiation_type MoK\a
_diffrn_radiation_wavelength 0.71073
_diffrn_reflns_av_R_equivalents 0.0272
_diffrn_reflns_av_sigmaI/netI 0.0552
_diffrn_reflns_limit_h_max 9
_diffrn_reflns_limit_h_min -9
_diffrn_reflns_limit_k_max 20
_diffrn_reflns_limit_k_min -17
_diffrn_reflns_limit_l_max 24
_diffrn_reflns_limit_l_min -17
_diffrn_reflns_number 14401
_diffrn_reflns_theta_full 25.01
_diffrn_reflns_theta_max 25.01
_diffrn_reflns_theta_min 2.01
_exptl_absorpt_coefficient_mu 0.123
_exptl_absorpt_correction_T_max 1.000000
_exptl_absorpt_correction_T_min 0.716643
_exptl_absorpt_correction_type multi-scan
_exptl_crystal_colour Yellow
_exptl_crystal_density_diffrn 1.172
_exptl_crystal_density_method 'not measured'
_exptl_crystal_description Block
_exptl_crystal_F_000 1004
_exptl_crystal_size_max 0.55
_exptl_crystal_size_mid 0.41
_exptl_crystal_size_min 0.34
_refine_diff_density_max 0.430
_refine_diff_density_min -0.272
_refine_diff_density_rms 0.049
_refine_ls_extinction_method none
_refine_ls_goodness_of_fit_ref 1.079
_refine_ls_hydrogen_treatment mixed
_refine_ls_matrix_type full
_refine_ls_number_parameters 584
_refine_ls_number_reflns 9178
_refine_ls_number_restraints 1
_refine_ls_restrained_S_all 1.103
_refine_ls_R_factor_all 0.1127
_refine_ls_R_factor_gt 0.0643
_refine_ls_shift/su_max 0.000
_refine_ls_shift/su_mean 0.000
_refine_ls_structure_factor_coef Fsqd
_refine_ls_weighting_details 'calc w=1/[\s^2^(Fo^2^)+(0.1103P)^2^+0.0000P] where P=(Fo^2^+2Fc^2^)/3'
_refine_ls_weighting_scheme calc
_refine_ls_wR_factor_gt 0.1838
_refine_ls_wR_factor_ref 0.2089
_reflns_number_gt 5396
_reflns_number_total 9178
_reflns_threshold_expression >2sigma(I)
_cod_data_source_file cg800487b_si_002.cif
_cod_data_source_block complex6
_cod_depositor_comments
;
The following automatic conversions were performed:

'_symmetry_cell_setting' value 'Triclinic' changed to 'triclinic'
according to
/usr/data/users/saulius/automatic-downloads/retrospective/ACS/lib/dictionaries/cif_core.dic
dictionary named 'cif_core.dic' version 2.4.2 from 2011-04-26.

Automatic conversion script
Id: cif_fix_values 2281 2013-09-26 08:29:07Z andrius 
;
_cod_original_sg_symbol_H-M P-1
_cod_database_code 4511193

loop_
_symmetry_equiv_pos_as_xyz
'x, y, z'
'-x, -y, -z'

loop_
_atom_site_label
_atom_site_type_symbol
_atom_site_fract_x
_atom_site_fract_y
_atom_site_fract_z
_atom_site_U_iso_or_equiv
_atom_site_adp_type
_atom_site_occupancy
_atom_site_symmetry_multiplicity
_atom_site_calc_flag
_atom_site_refinement_flags
O1 O 0.7710(5) 0.27695(17) 0.94762(15) 0.1103(12) Uani 1 1 d .
O2 O 0.9123(4) 0.33320(16) 0.84827(15) 0.0879(9) Uani 1 1 d .
O3 O 0.7719(3) 0.28523(12) 0.75548(11) 0.0604(6) Uani 1 1 d .
O4 O 0.8749(3) -0.00145(12) 0.83038(11) 0.0569(6) Uani 1 1 d .
O5 O 0.9269(3) 0.10321(13) 0.99369(11) 0.0584(6) Uani 1 1 d .
N1 N 0.8436(4) 0.27498(16) 0.89227(15) 0.0588(8) Uani 1 1 d .
N2 N 0.8218(4) 0.14188(16) 0.79610(16) 0.0474(8) Uani 1 1 d .
H2N H 0.811(4) 0.1502(18) 0.7640(16) 0.029(9) Uiso 1 1 d .
N3 N 0.8954(3) 0.05335(15) 0.91109(13) 0.0451(6) Uani 1 1 d .
H3N H 0.921(4) 0.003(2) 0.9428(18) 0.055(9) Uiso 1 1 d .
C1 C 0.8469(4) 0.20223(17) 0.87671(15) 0.0422(7) Uani 1 1 d .
C2 C 0.8138(4) 0.21626(17) 0.80594(15) 0.0429(7) Uani 1 1 d .
C3 C 0.8636(4) 0.06093(18) 0.84489(15) 0.0411(7) Uani 1 1 d .
C4 C 0.8903(4) 0.12040(17) 0.93185(15) 0.0426(7) Uani 1 1 d .
O6 O 0.8877(4) 0.12197(14) 0.53847(13) 0.0925(10) Uani 1 1 d .
O7 O 0.9117(4) 0.21710(14) 0.43185(13) 0.0766(8) Uani 1 1 d .
O8 O 0.8306(3) 0.17549(12) 0.64528(11) 0.0685(7) Uani 1 1 d .
O9 O 0.5710(3) 0.44509(13) 0.58842(11) 0.0651(7) Uani 1 1 d .
O10 O 0.6983(3) 0.36109(13) 0.40402(11) 0.0605(6) Uani 1 1 d .
N4 N 0.8619(4) 0.19666(15) 0.49609(14) 0.0524(7) Uani 1 1 d .
N5 N 0.7055(4) 0.31099(14) 0.61327(14) 0.0477(7) Uani 1 1 d .
H5N H 0.712(4) 0.3055(19) 0.6533(17) 0.045(9) Uiso 1 1 d .
N6 N 0.6316(4) 0.39734(17) 0.49860(14) 0.0508(7) Uani 1 1 d .
H6N H 0.592(4) 0.4384(18) 0.4731(16) 0.033(9) Uiso 1 1 d .
C5 C 0.7823(4) 0.25963(16) 0.52059(14) 0.0419(7) Uani 1 1 d .
C6 C 0.7756(4) 0.24253(17) 0.59595(15) 0.0452(7) Uani 1 1 d .
C7 C 0.6327(4) 0.38788(17) 0.56831(15) 0.0451(7) Uani 1 1 d .
C8 C 0.7071(4) 0.34006(17) 0.46865(15) 0.0425(7) Uani 1 1 d .
S1 S 0.92124(12) -0.17740(5) 0.74408(5) 0.0602(3) Uani 1 1 d .
C9 C 0.8987(3) -0.07934(18) 0.67654(16) 0.0415(7) Uani 1 1 d .
N7 N 0.9068(4) -0.06763(16) 0.60777(14) 0.0619(8) Uani 1 1 d .
H7A H 0.8927 -0.0169 0.5744 0.074 Uiso 1 1 calc R
H7B H 0.9261 -0.1107 0.5964 0.074 Uiso 1 1 calc R
N8 N 0.8686(3) -0.01023(15) 0.69034(14) 0.0549(7) Uani 1 1 d .
H8A H 0.8553 0.0393 0.6552 0.066 Uiso 1 1 calc R
H8B H 0.8623 -0.0149 0.7344 0.066 Uiso 1 1 calc R
N9 N 0.6046(3) 0.09799(17) 0.17543(14) 0.0536(7) Uani 1 1 d .
C10 C 0.7031(4) 0.0123(2) 0.1833(2) 0.0640(9) Uani 1 1 d .
H10A H 0.7955 0.0005 0.2122 0.077 Uiso 1 1 calc R
H10B H 0.7487 0.0159 0.1355 0.077 Uiso 1 1 calc R
C11 C 0.6078(5) -0.0621(2) 0.2177(3) 0.0829(12) Uani 1 1 d .
H11A H 0.5568 -0.0651 0.2647 0.100 Uiso 1 1 calc R
H11B H 0.5205 -0.0537 0.1873 0.100 Uiso 1 1 calc R
C12 C 0.7219(6) -0.1447(3) 0.2271(3) 0.1005(15) Uani 1 1 d .
H12A H 0.7796 -0.1395 0.1806 0.121 Uiso 1 1 calc R
H12B H 0.8043 -0.1546 0.2603 0.121 Uiso 1 1 calc R
C13 C 0.6322(8) -0.2190(3) 0.2555(4) 0.145(2) Uani 1 1 d .
H13A H 0.7098 -0.2696 0.2608 0.218 Uiso 1 1 calc R
H13B H 0.5526 -0.2102 0.2222 0.218 Uiso 1 1 calc R
H13C H 0.5762 -0.2250 0.3019 0.218 Uiso 1 1 calc R
C14 C 0.4575(4) 0.1206(2) 0.13030(18) 0.0592(9) Uani 1 1 d .
H14A H 0.3820 0.0801 0.1567 0.071 Uiso 1 1 calc R
H14B H 0.3997 0.1762 0.1259 0.071 Uiso 1 1 calc R
C15 C 0.4960(5) 0.1219(3) 0.0557(2) 0.0766(11) Uani 1 1 d .
H15A H 0.5417 0.0652 0.0587 0.092 Uiso 1 1 calc R
H15B H 0.5771 0.1591 0.0290 0.092 Uiso 1 1 calc R
C16 C 0.3314(7) 0.1549(4) 0.0155(2) 0.1114(18) Uani 1 1 d .
H16A H 0.2452 0.1233 0.0462 0.134 Uiso 1 1 calc R
H16B H 0.2954 0.2145 0.0062 0.134 Uiso 1 1 calc R
C17 C 0.3574(10) 0.1446(5) -0.0538(3) 0.169(3) Uani 1 1 d .
H17A H 0.2558 0.1648 -0.0776 0.254 Uiso 1 1 calc R
H17B H 0.3919 0.0855 -0.0445 0.254 Uiso 1 1 calc R
H17C H 0.4413 0.1767 -0.0845 0.254 Uiso 1 1 calc R
C18 C 0.7248(4) 0.1623(2) 0.13896(18) 0.0582(9) Uani 1 1 d .
H18A H 0.8129 0.1476 0.1708 0.070 Uiso 1 1 calc R
H18B H 0.7746 0.1570 0.0945 0.070 Uiso 1 1 calc R
C19 C 0.6488(5) 0.2538(2) 0.1208(2) 0.0759(11) Uani 1 1 d .
H19A H 0.5702 0.2714 0.0843 0.091 Uiso 1 1 calc R
H19B H 0.5889 0.2589 0.1639 0.091 Uiso 1 1 calc R
C20 C 0.7780(5) 0.3118(3) 0.0929(2) 0.0770(12) Uani 1 1 d .
H20A H 0.8488 0.2982 0.1316 0.092 Uiso 1 1 calc R
H20B H 0.8465 0.3014 0.0536 0.092 Uiso 1 1 calc R
C21 C 0.7054(7) 0.4034(3) 0.0664(3) 0.126(2) Uani 1 1 d .
H21A H 0.7928 0.4373 0.0493 0.189 Uiso 1 1 calc R
H21B H 0.6395 0.4144 0.1054 0.189 Uiso 1 1 calc R
H21C H 0.6370 0.4176 0.0275 0.189 Uiso 1 1 calc R
C22 C 0.5350(4) 0.0973(2) 0.24874(17) 0.0604(9) Uani 1 1 d .
H22A H 0.4733 0.1533 0.2409 0.072 Uiso 1 1 calc R
H22B H 0.4565 0.0574 0.2687 0.072 Uiso 1 1 calc R
C23 C 0.6548(5) 0.0747(3) 0.30517(19) 0.0731(11) Uani 1 1 d .
H23A H 0.7333 0.1145 0.2871 0.088 Uiso 1 1 calc R
H23B H 0.7161 0.0182 0.3151 0.088 Uiso 1 1 calc R
C24 C 0.5626(6) 0.0775(4) 0.3747(2) 0.1137(18) Uani 1 1 d .
H24A H 0.5019 0.1344 0.3638 0.136 Uiso 1 1 calc R
H24B H 0.4823 0.0387 0.3912 0.136 Uiso 1 1 calc R
C25 C 0.6685(7) 0.0551(4) 0.4347(3) 0.139(2) Uani 1 1 d .
H25A H 0.6007 0.0585 0.4763 0.208 Uiso 1 1 calc R
H25B H 0.7467 0.0940 0.4197 0.208 Uiso 1 1 calc R
H25C H 0.7270 -0.0018 0.4471 0.208 Uiso 1 1 calc R
N10 N 0.2381(3) 0.43586(16) 0.29578(15) 0.0547(7) Uani 1 1 d .
C26 C 0.1581(5) 0.5027(2) 0.3252(2) 0.0757(11) Uani 1 1 d .
H26A H 0.2260 0.4980 0.3622 0.091 Uiso 1 1 calc R
H26B H 0.1624 0.5584 0.2860 0.091 Uiso 1 1 calc R
C27 C -0.0126(7) 0.5002(4) 0.3565(3) 0.128(2) Uani 1 1 d .
H27A H -0.0762 0.4896 0.3257 0.154 Uiso 1 1 calc R
H27B H -0.0137 0.4528 0.4037 0.154 Uiso 1 1 calc R
C28 C -0.0929(11) 0.5772(5) 0.3649(5) 0.218(5) Uani 1 1 d D
H28A H -0.0199 0.6188 0.3380 0.262 Uiso 1 1 calc R
H28B H -0.1914 0.5960 0.3381 0.262 Uiso 1 1 calc R
C29 C -0.140(2) 0.5871(7) 0.4248(5) 0.332(9) Uani 1 1 d D
H29A H -0.1764 0.6464 0.4140 0.498 Uiso 1 1 calc R
H29B H -0.0492 0.5663 0.4553 0.498 Uiso 1 1 calc R
H29C H -0.2298 0.5560 0.4495 0.498 Uiso 1 1 calc R
C30 C 0.4187(4) 0.4440(2) 0.2751(2) 0.0639(9) Uani 1 1 d .
H30A H 0.4691 0.4374 0.3176 0.077 Uiso 1 1 calc R
H30B H 0.4719 0.3973 0.2619 0.077 Uiso 1 1 calc R
C31 C 0.4558(5) 0.5258(2) 0.2139(2) 0.0728(11) Uani 1 1 d .
H31A H 0.4209 0.5290 0.1693 0.087 Uiso 1 1 calc R
H31B H 0.3919 0.5733 0.2236 0.087 Uiso 1 1 calc R
C32 C 0.6355(6) 0.5341(3) 0.2034(3) 0.1038(16) Uani 1 1 d .
H32A H 0.6679 0.5334 0.2475 0.125 Uiso 1 1 calc R
H32B H 0.6987 0.4844 0.1969 0.125 Uiso 1 1 calc R
C33 C 0.6814(7) 0.6091(4) 0.1431(3) 0.147(2) Uani 1 1 d .
H33A H 0.7984 0.6084 0.1411 0.221 Uiso 1 1 calc R
H33B H 0.6226 0.6589 0.1494 0.221 Uiso 1 1 calc R
H33C H 0.6537 0.6098 0.0986 0.221 Uiso 1 1 calc R
C34 C 0.1479(5) 0.4505(2) 0.2302(2) 0.0671(10) Uani 1 1 d .
H34A H 0.0359 0.4387 0.2473 0.080 Uiso 1 1 calc R
H34B H 0.1398 0.5103 0.1980 0.080 Uiso 1 1 calc R
C35 C 0.2212(5) 0.4003(2) 0.1871(2) 0.0722(11) Uani 1 1 d .
H35A H 0.2279 0.3401 0.2178 0.087 Uiso 1 1 calc R
H35B H 0.3326 0.4120 0.1683 0.087 Uiso 1 1 calc R
C36 C 0.1162(6) 0.4229(3) 0.1243(2) 0.0856(12) Uani 1 1 d .
H36A H 0.0062 0.4094 0.1438 0.103 Uiso 1 1 calc R
H36B H 0.1053 0.4837 0.0956 0.103 Uiso 1 1 calc R
C37 C 0.1848(6) 0.3776(3) 0.0754(2) 0.0929(13) Uani 1 1 d .
H37A H 0.1126 0.3950 0.0371 0.139 Uiso 1 1 calc R
H37B H 0.1930 0.3173 0.1029 0.139 Uiso 1 1 calc R
H37C H 0.2927 0.3916 0.0548 0.139 Uiso 1 1 calc R
C38 C 0.2252(5) 0.3460(2) 0.3519(2) 0.0732(11) Uani 1 1 d .
H38A H 0.1091 0.3397 0.3613 0.088 Uiso 1 1 calc R
H38B H 0.2804 0.3065 0.3307 0.088 Uiso 1 1 calc R
C39 C 0.2953(6) 0.3203(3) 0.4228(2) 0.0903(13) Uani 1 1 d .
H39A H 0.4110 0.3276 0.4133 0.108 Uiso 1 1 calc R
H39B H 0.2388 0.3592 0.4445 0.108 Uiso 1 1 calc R
C40 C 0.2854(9) 0.2347(3) 0.4755(3) 0.136(2) Uani 1 1 d .
H40A H 0.1690 0.2291 0.4840 0.163 Uiso 1 1 calc R
H40B H 0.3383 0.1973 0.4519 0.163 Uiso 1 1 calc R
C41 C 0.3491(8) 0.2003(3) 0.5447(3) 0.130(2) Uani 1 1 d .
H41A H 0.3292 0.1426 0.5707 0.195 Uiso 1 1 calc R
H41B H 0.2951 0.2334 0.5714 0.195 Uiso 1 1 calc R
H41C H 0.4660 0.2015 0.5390 0.195 Uiso 1 1 calc R
O1W O 0.7538(6) 0.3048(3) 0.2863(2) 0.189(2) Uani 1 1 d .
H1WA H 0.7345 0.3206 0.3211 0.226 Uiso 1 1 d .
H1WB H 0.8341 0.2714 0.2789 0.226 Uiso 1 1 d .

loop_
_atom_site_aniso_label
_atom_site_aniso_U_11
_atom_site_aniso_U_22
_atom_site_aniso_U_33
_atom_site_aniso_U_23
_atom_site_aniso_U_13
_atom_site_aniso_U_12
O1 0.205(4) 0.0696(18) 0.0604(18) -0.0419(15) 0.007(2) -0.008(2)
O2 0.138(3) 0.0500(15) 0.0798(19) -0.0170(14) -0.0287(18) -0.0284(16)
O3 0.1047(19) 0.0358(11) 0.0339(12) -0.0079(10) -0.0246(12) 0.0041(11)
O4 0.0933(18) 0.0383(11) 0.0421(12) -0.0174(10) -0.0158(12) -0.0064(11)
O5 0.0962(18) 0.0459(12) 0.0309(11) -0.0146(9) -0.0224(11) 0.0043(11)
N1 0.097(2) 0.0387(15) 0.0393(16) -0.0132(13) -0.0246(16) 0.0002(15)
N2 0.077(2) 0.0393(15) 0.0258(15) -0.0129(12) -0.0186(14) 0.0000(12)
N3 0.0696(18) 0.0305(13) 0.0307(13) -0.0077(11) -0.0140(12) -0.0008(12)
C1 0.0594(19) 0.0338(15) 0.0328(15) -0.0137(12) -0.0107(14) -0.0002(13)
C2 0.0556(19) 0.0368(16) 0.0341(16) -0.0132(13) -0.0083(14) -0.0012(14)
C3 0.0523(19) 0.0394(16) 0.0311(15) -0.0130(13) -0.0086(13) -0.0046(13)
C4 0.0562(19) 0.0406(16) 0.0286(15) -0.0134(13) -0.0048(14) -0.0025(14)
O6 0.183(3) 0.0361(13) 0.0447(14) -0.0155(11) -0.0107(17) 0.0116(15)
O7 0.119(2) 0.0599(14) 0.0436(14) -0.0271(12) -0.0057(14) 0.0165(14)
O8 0.125(2) 0.0370(12) 0.0340(12) -0.0118(10) -0.0256(13) 0.0164(12)
O9 0.1004(19) 0.0479(13) 0.0443(13) -0.0249(11) -0.0247(13) 0.0224(12)
O10 0.0943(18) 0.0506(12) 0.0303(12) -0.0151(10) -0.0178(11) 0.0087(12)
N4 0.081(2) 0.0374(14) 0.0356(15) -0.0154(12) -0.0125(13) 0.0053(13)
N5 0.077(2) 0.0346(13) 0.0283(14) -0.0122(11) -0.0159(13) 0.0056(12)
N6 0.079(2) 0.0331(14) 0.0336(14) -0.0119(12) -0.0210(14) 0.0150(13)
C5 0.062(2) 0.0325(14) 0.0298(15) -0.0128(12) -0.0108(13) 0.0012(13)
C6 0.066(2) 0.0329(15) 0.0350(16) -0.0125(13) -0.0113(15) -0.0005(14)
C7 0.063(2) 0.0385(16) 0.0336(16) -0.0170(13) -0.0137(14) 0.0055(14)
C8 0.0571(19) 0.0365(15) 0.0328(16) -0.0134(13) -0.0082(14) -0.0028(14)
S1 0.0708(6) 0.0401(4) 0.0568(5) -0.0125(4) 0.0027(4) -0.0020(4)
C9 0.0380(16) 0.0437(16) 0.0444(17) -0.0218(14) 0.0006(13) -0.0034(13)
N7 0.092(2) 0.0452(15) 0.0493(17) -0.0240(13) -0.0068(15) -0.0009(14)
N8 0.081(2) 0.0429(14) 0.0404(15) -0.0193(12) -0.0039(14) -0.0038(13)
N9 0.0451(16) 0.0660(17) 0.0519(16) -0.0252(14) 0.0015(13) -0.0140(13)
C10 0.051(2) 0.069(2) 0.070(2) -0.0280(19) -0.0020(18) -0.0067(18)
C11 0.066(3) 0.070(3) 0.102(3) -0.023(2) -0.011(2) -0.012(2)
C12 0.088(3) 0.073(3) 0.131(4) -0.029(3) -0.022(3) -0.009(3)
C13 0.150(6) 0.087(4) 0.182(7) -0.028(4) -0.033(5) -0.024(4)
C14 0.049(2) 0.070(2) 0.062(2) -0.0249(18) -0.0069(17) -0.0169(17)
C15 0.091(3) 0.086(3) 0.064(2) -0.037(2) -0.016(2) -0.017(2)
C16 0.148(5) 0.141(4) 0.058(3) -0.025(3) -0.015(3) -0.078(4)
C17 0.198(8) 0.211(7) 0.118(5) -0.062(5) -0.039(5) -0.060(6)
C18 0.052(2) 0.075(2) 0.052(2) -0.0256(17) 0.0037(16) -0.0239(18)
C19 0.074(3) 0.074(3) 0.085(3) -0.034(2) 0.000(2) -0.022(2)
C20 0.095(3) 0.087(3) 0.057(2) -0.023(2) -0.006(2) -0.044(2)
C21 0.124(5) 0.077(3) 0.165(5) -0.028(3) -0.003(4) -0.043(3)
C22 0.052(2) 0.082(2) 0.047(2) -0.0253(18) 0.0064(16) -0.0190(18)
C23 0.061(2) 0.103(3) 0.055(2) -0.029(2) 0.0005(19) -0.024(2)
C24 0.091(3) 0.196(6) 0.051(3) -0.039(3) 0.006(2) -0.050(4)
C25 0.126(5) 0.234(7) 0.070(3) -0.058(4) 0.003(3) -0.071(5)
N10 0.0568(17) 0.0487(15) 0.0579(17) -0.0181(13) -0.0090(14) -0.0109(13)
C26 0.082(3) 0.064(2) 0.079(3) -0.031(2) 0.000(2) -0.005(2)
C27 0.101(4) 0.130(4) 0.148(5) -0.073(4) 0.032(4) 0.002(3)
C28 0.202(8) 0.162(7) 0.172(8) -0.021(6) 0.098(7) 0.038(6)
C29 0.61(3) 0.195(10) 0.192(11) -0.086(9) 0.062(14) -0.116(14)
C30 0.061(2) 0.066(2) 0.065(2) -0.0237(18) -0.0126(18) -0.0096(18)
C31 0.075(3) 0.066(2) 0.077(3) -0.022(2) -0.010(2) -0.022(2)
C32 0.083(3) 0.106(4) 0.107(4) -0.018(3) -0.007(3) -0.039(3)
C33 0.121(5) 0.136(5) 0.149(6) -0.011(4) 0.015(4) -0.065(4)
C34 0.065(2) 0.061(2) 0.078(3) -0.025(2) -0.016(2) -0.0138(18)
C35 0.079(3) 0.061(2) 0.081(3) -0.026(2) -0.020(2) -0.013(2)
C36 0.094(3) 0.095(3) 0.077(3) -0.036(2) -0.019(2) -0.024(3)
C37 0.104(4) 0.099(3) 0.083(3) -0.039(3) -0.012(3) -0.021(3)
C38 0.078(3) 0.058(2) 0.078(3) -0.0175(19) -0.009(2) -0.0197(19)
C39 0.120(4) 0.079(3) 0.063(3) -0.012(2) -0.016(3) -0.028(3)
C40 0.192(6) 0.095(4) 0.095(4) 0.006(3) -0.060(4) -0.030(4)
C41 0.179(6) 0.108(4) 0.072(3) -0.003(3) -0.014(4) -0.028(4)
O1W 0.224(5) 0.219(4) 0.102(3) -0.106(3) -0.083(3) 0.156(4)

loop_
_atom_type_symbol
_atom_type_description
_atom_type_scat_dispersion_real
_atom_type_scat_dispersion_imag
_atom_type_scat_source
C C 0.0033 0.0016 'International Tables Vol C Tables 4.2.6.8 and 6.1.1.4'
H H 0.0000 0.0000 'International Tables Vol C Tables 4.2.6.8 and 6.1.1.4'
N N 0.0061 0.0033 'International Tables Vol C Tables 4.2.6.8 and 6.1.1.4'
O O 0.0106 0.0060 'International Tables Vol C Tables 4.2.6.8 and 6.1.1.4'
S S 0.1246 0.1234 'International Tables Vol C Tables 4.2.6.8 and 6.1.1.4'

loop_
_geom_angle_atom_site_label_1
_geom_angle_atom_site_label_2
_geom_angle_atom_site_label_3
_geom_angle
O1 N1 O2 122.4(3)
O1 N1 C1 119.1(3)
O2 N1 C1 118.5(3)
C3 N2 C2 127.3(3)
C3 N3 C4 126.1(2)
C2 C1 C4 123.5(2)
C2 C1 N1 118.1(2)
C4 C1 N1 118.3(2)
O3 C2 N2 118.8(3)
O3 C2 C1 127.4(3)
N2 C2 C1 113.7(2)
O4 C3 N2 122.9(3)
O4 C3 N3 122.0(3)
N2 C3 N3 115.0(3)
O5 C4 N3 118.4(2)
O5 C4 C1 127.3(3)
N3 C4 C1 114.3(2)
O6 N4 O7 119.5(2)
O6 N4 C5 120.8(3)
O7 N4 C5 119.7(2)
C7 N5 C6 127.2(3)
C7 N6 C8 127.4(3)
N4 C5 C6 119.7(2)
N4 C5 C8 118.8(2)
C6 C5 C8 121.5(2)
O8 C6 N5 118.1(3)
O8 C6 C5 127.0(3)
N5 C6 C5 114.8(2)
O9 C7 N5 123.1(3)
O9 C7 N6 122.3(3)
N5 C7 N6 114.6(3)
O10 C8 N6 118.1(3)
O10 C8 C5 127.8(3)
N6 C8 C5 114.0(2)
N7 C9 N8 116.9(3)
N7 C9 S1 121.8(2)
N8 C9 S1 121.3(2)
C22 N9 C10 110.9(3)
C22 N9 C14 106.6(2)
C10 N9 C14 111.1(3)
C22 N9 C18 111.0(2)
C10 N9 C18 106.2(2)
C14 N9 C18 111.2(3)
N9 C10 C11 115.7(3)
C12 C11 C10 110.6(3)
C13 C12 C11 112.7(4)
C15 C14 N9 116.3(3)
C14 C15 C16 108.5(3)
C17 C16 C15 110.5(5)
C19 C18 N9 115.2(3)
C20 C19 C18 111.8(3)
C21 C20 C19 113.0(4)
C23 C22 N9 117.8(3)
C22 C23 C24 110.3(3)
C25 C24 C23 115.0(4)
C30 N10 C38 108.7(3)
C30 N10 C34 111.3(3)
C38 N10 C34 107.8(3)
C30 N10 C26 108.5(3)
C38 N10 C26 111.9(3)
C34 N10 C26 108.7(3)
C27 C26 N10 117.9(4)
C28 C27 C26 114.1(6)
C29 C28 C27 127.8(9)
C31 C30 N10 116.2(3)
C32 C31 C30 112.9(3)
C33 C32 C31 115.9(4)
C35 C34 N10 117.3(3)
C34 C35 C36 110.2(3)
C37 C36 C35 114.1(4)
C39 C38 N10 116.8(3)
C40 C39 C38 116.7(4)
C41 C40 C39 123.5(5)

loop_
_geom_bond_atom_site_label_1
_geom_bond_atom_site_label_2
_geom_bond_distance
O1 N1 1.205(3)
O2 N1 1.217(3)
O3 C2 1.236(3)
O4 C3 1.232(3)
O5 C4 1.234(3)
N1 C1 1.434(4)
N2 C3 1.356(4)
N2 C2 1.390(4)
N3 C3 1.358(4)
N3 C4 1.400(3)
C1 C2 1.415(4)
C1 C4 1.415(4)
O6 N4 1.223(3)
O7 N4 1.229(3)
O8 C6 1.234(3)
O9 C7 1.230(3)
O10 C8 1.217(3)
N4 C5 1.405(3)
N5 C7 1.347(4)
N5 C6 1.385(4)
N6 C7 1.359(4)
N6 C8 1.386(4)
C5 C6 1.428(4)
C5 C8 1.442(4)
S1 C9 1.685(3)
C9 N7 1.320(4)
C9 N8 1.325(3)
N9 C22 1.513(4)
N9 C10 1.513(4)
N9 C14 1.520(4)
N9 C18 1.530(4)
C10 C11 1.515(5)
C11 C12 1.514(6)
C12 C13 1.488(6)
C14 C15 1.496(5)
C15 C16 1.572(6)
C16 C17 1.476(7)
C18 C19 1.507(5)
C19 C20 1.506(5)
C20 C21 1.487(6)
C22 C23 1.502(5)
C23 C24 1.519(5)
C24 C25 1.479(6)
N10 C30 1.508(4)
N10 C38 1.522(4)
N10 C34 1.528(4)
N10 C26 1.528(4)
C26 C27 1.460(6)
C27 C28 1.447(8)
C28 C29 1.297(8)
C30 C31 1.505(5)
C31 C32 1.496(6)
C32 C33 1.444(6)
C34 C35 1.481(5)
C35 C36 1.519(5)
C36 C37 1.504(5)
C38 C39 1.490(5)
C39 C40 1.443(6)
C40 C41 1.414(7)

loop_
_geom_hbond_atom_site_label_D
_geom_hbond_atom_site_label_H
_geom_hbond_atom_site_label_A
_geom_hbond_distance_DH
_geom_hbond_distance_HA
_geom_hbond_distance_DA
_geom_hbond_angle_DHA
_geom_hbond_site_symmetry_A
N2 H2N O8 0.62(3) 2.25(3) 2.864(4) 168(4) .
N3 H3N O5 0.85(3) 2.06(3) 2.862(3) 157(3) 2_757
N5 H5N O3 0.79(3) 2.08(3) 2.856(3) 170(3) .
N6 H6N O9 0.73(3) 2.19(3) 2.910(4) 168(3) 2_666
N7 H7A O6 0.86 2.22 2.997(3) 149.7 .
N7 H7B O7 0.86 2.30 3.100(3) 155.7 2_756
N8 H8A O6 0.86 2.21 2.987(3) 150.1 .
N8 H8A O8 0.86 2.28 2.952(3) 135.0 .
N8 H8B O4 0.86 2.08 2.928(3) 166.6 .
O1W H1WA O10 0.848(3) 2.053(2) 2.901(4) 177.3(4) .
O1W H1WA O7 0.848(3) 2.642(3) 3.058(4) 111.6(2) .
O1W H1WB S1 0.834(3) 2.46 3.291(3) 177.5(4) 2_756

loop_
_geom_torsion_atom_site_label_1
_geom_torsion_atom_site_label_2
_geom_torsion_atom_site_label_3
_geom_torsion_atom_site_label_4
_geom_torsion
O1 N1 C1 C2 133.9(3)
O2 N1 C1 C2 -44.9(4)
O1 N1 C1 C4 -48.9(5)
O2 N1 C1 C4 132.3(3)
C3 N2 C2 O3 -179.5(3)
C3 N2 C2 C1 -3.0(5)
C4 C1 C2 O3 178.4(3)
N1 C1 C2 O3 -4.6(5)
C4 C1 C2 N2 2.2(4)
N1 C1 C2 N2 179.3(3)
C2 N2 C3 O4 -176.6(3)
C2 N2 C3 N3 2.3(5)
C4 N3 C3 O4 178.2(3)
C4 N3 C3 N2 -0.7(4)
C3 N3 C4 O5 -178.1(3)
C3 N3 C4 C1 0.2(4)
C2 C1 C4 O5 177.1(3)
N1 C1 C4 O5 0.0(5)
C2 C1 C4 N3 -1.0(4)
N1 C1 C4 N3 -178.0(3)
O6 N4 C5 C6 18.9(5)
O7 N4 C5 C6 -158.4(3)
O6 N4 C5 C8 -160.3(3)
O7 N4 C5 C8 22.3(4)
C7 N5 C6 O8 -176.9(3)
C7 N5 C6 C5 5.8(5)
N4 C5 C6 O8 -1.7(5)
C8 C5 C6 O8 177.5(3)
N4 C5 C6 N5 175.3(3)
C8 C5 C6 N5 -5.5(4)
C6 N5 C7 O9 178.9(3)
C6 N5 C7 N6 -0.8(5)
C8 N6 C7 O9 175.0(3)
C8 N6 C7 N5 -5.4(5)
C7 N6 C8 O10 -177.1(3)
C7 N6 C8 C5 5.4(5)
N4 C5 C8 O10 2.5(5)
C6 C5 C8 O10 -176.7(3)
N4 C5 C8 N6 179.8(3)
C6 C5 C8 N6 0.6(4)
C22 N9 C10 C11 60.1(4)
C14 N9 C10 C11 -58.3(4)
C18 N9 C10 C11 -179.3(3)
N9 C10 C11 C12 -176.2(4)
C10 C11 C12 C13 -175.6(4)
C22 N9 C14 C15 -177.8(3)
C10 N9 C14 C15 -56.9(4)
C18 N9 C14 C15 61.2(4)
N9 C14 C15 C16 -174.6(3)
C14 C15 C16 C17 -171.0(4)
C22 N9 C18 C19 -63.7(4)
C10 N9 C18 C19 175.8(3)
C14 N9 C18 C19 54.8(4)
N9 C18 C19 C20 173.6(3)
C18 C19 C20 C21 173.2(4)
C10 N9 C22 C23 57.7(4)
C14 N9 C22 C23 178.7(3)
C18 N9 C22 C23 -60.1(4)
N9 C22 C23 C24 179.9(4)
C22 C23 C24 C25 179.2(5)
C30 N10 C26 C27 -173.1(4)
C38 N10 C26 C27 -53.2(5)
C34 N10 C26 C27 65.8(5)
N10 C26 C27 C28 -164.2(6)
C26 C27 C28 C29 -112.7(14)
C38 N10 C30 C31 173.4(3)
C34 N10 C30 C31 54.8(4)
C26 N10 C30 C31 -64.7(4)
N10 C30 C31 C32 172.1(3)
C30 C31 C32 C33 176.9(5)
C30 N10 C34 C35 51.9(4)
C38 N10 C34 C35 -67.2(4)
C26 N10 C34 C35 171.4(3)
N10 C34 C35 C36 -179.9(3)
C34 C35 C36 C37 177.6(3)
C30 N10 C38 C39 63.4(4)
C34 N10 C38 C39 -175.9(3)
C26 N10 C38 C39 -56.4(5)
N10 C38 C39 C40 -179.0(4)
C38 C39 C40 C41 178.8(6)
